data_2223159
loop_
_publ_author_name
'Maynard, Branson A.'
'Smith, Philip A.'
'Sykora, Richard E.'

_publ_section_title
;<i>catena</i>-Poly[[[diaqua(nitrato-\k^2^<i>O</i>,<i>O</i>')(2,2':6',2''-terpyridine-\k^3^<i>N</i>,<i>N</i>',<i>N</i>'')neodymium(III)]-\m-cyanido-\k^2^<i>N</i>:<i>C</i>-[dicyanidoplatinum(II)]-\m-cyanido-\k^2^<i>C</i>:<i>N</i>]
 acetonitrile solvate 2,2':6',2''-terpyridine hemisolvate]
;
_journal_coeditor_code NC2153
_journal_issue 9
_journal_name_full 'Acta Crystallographica Section E'
_journal_page_first m1132
_journal_page_last m1133
_journal_paper_doi 10.1107/S160053680903325X
_journal_volume 65
_journal_year 2009
_chemical_formula_iupac '[Nd Pt (C N)4 (N O3) (C15 H11 N3) (H2 O)2], C2 H3 N, 0.5C15 H11 N3'
_chemical_formula_moiety 'C19 H15 N8 Nd O5 Pt, C2 H3 N, 0.5(C15 H11 N3'
_chemical_formula_sum 'C28.5 H23.5 N10.5 Nd O5 Pt'
_chemical_formula_weight 932.4
_chemical_name_systematic
;
<i>catena</i>-Poly[[[diaqua(nitrato-\k^2^<i>O</i>,<i>O</i>')(2,2':6',2''-
terpyridine-\k^3^<i>N</i>,<i>N</i>',<i>N</i>'')neodymium(III)]-\m-cyanido-
\k^2^<i>N</i>:<i>C</i>-[dicyanidoplatinum(II)]-\m-cyanido-
\k^2^<i>C</i>:<i>N</i>] acetonitrile solvate 2,2':6',2''-terpyridine
hemisolvate]
;
_space_group_IT_number 15
_symmetry_cell_setting monoclinic
_symmetry_space_group_name_Hall '-C 2yc'
_symmetry_space_group_name_H-M 'C 1 2/c 1'
_atom_sites_solution_hydrogens mixed
_atom_sites_solution_primary direct
_atom_sites_solution_secondary difmap
_audit_creation_method SHELXL-97
_cell_angle_alpha 90.00
_cell_angle_beta 108.931(16)
_cell_angle_gamma 90.00
_cell_formula_units_Z 8
_cell_length_a 33.231(6)
_cell_length_b 14.3642(17)
_cell_length_c 13.823(3)
_cell_measurement_pressure 101.3
_cell_measurement_reflns_used 25
_cell_measurement_temperature 290(2)
_cell_measurement_theta_max 15.41
_cell_measurement_theta_min 8.52
_cell_volume 6241(2)
_computing_cell_refinement
;
<i>CAD-4-PC Software</i> (Enraf--Nonius, 1993)
;
_computing_data_collection
;
<i>CAD-4-PC Software</i> (Enraf--Nonius, 1993)
;
_computing_data_reduction '<i>XCAD4</i> (Harms & Wocadlo, 1996)'
_computing_molecular_graphics '<i>SHELXTL</i> (Sheldrick, 2008)'
_computing_publication_material '<i>publCIF</i> (Westrip, 2009)'
_computing_structure_refinement '<i>SHELXL97</i> (Sheldrick, 2008)'
_computing_structure_solution '<i>SHELXS97</i> (Sheldrick, 2008)'
_diffrn_ambient_temperature 290(2)
_diffrn_measured_fraction_theta_full 0.999
_diffrn_measured_fraction_theta_max 0.999
_diffrn_measurement_device_type 'Enraf--Nonius CAD-4'
_diffrn_measurement_method \q/2\q
_diffrn_radiation_monochromator graphite
_diffrn_radiation_source 'fine-focus sealed tube'
_diffrn_radiation_type MoK\a
_diffrn_radiation_wavelength 0.71073
_diffrn_reflns_av_R_equivalents 0.0310
_diffrn_reflns_av_sigmaI/netI 0.0795
_diffrn_reflns_limit_h_max 40
_diffrn_reflns_limit_h_min 0
_diffrn_reflns_limit_k_max 17
_diffrn_reflns_limit_k_min 0
_diffrn_reflns_limit_l_max 15
_diffrn_reflns_limit_l_min -16
_diffrn_reflns_number 5824
_diffrn_reflns_theta_full 25.37
_diffrn_reflns_theta_max 25.37
_diffrn_reflns_theta_min 2.05
_diffrn_standards_decay_% 0
_diffrn_standards_interval_time 120
_diffrn_standards_number 3
_exptl_absorpt_coefficient_mu 6.179
_exptl_absorpt_correction_T_max 0.6316
_exptl_absorpt_correction_T_min 0.3084
_exptl_absorpt_correction_type analytical
_exptl_absorpt_process_details '(SADABS; Bruker, 1998)'
_exptl_crystal_colour purple
_exptl_crystal_density_diffrn 1.985
_exptl_crystal_density_method 'not measured'
_exptl_crystal_description plate
_exptl_crystal_F_000 3568
_exptl_crystal_size_max 0.452
_exptl_crystal_size_mid 0.168
_exptl_crystal_size_min 0.076
_refine_diff_density_max 0.855
_refine_diff_density_min -0.844
_refine_ls_extinction_method none
_refine_ls_goodness_of_fit_ref 0.996
_refine_ls_hydrogen_treatment constr
_refine_ls_matrix_type full
_refine_ls_number_constraints 44
_refine_ls_number_parameters 420
_refine_ls_number_reflns 5722
_refine_ls_number_restraints 0
_refine_ls_restrained_S_all 0.996
_refine_ls_R_factor_all 0.0759
_refine_ls_R_factor_gt 0.0355
_refine_ls_shift/su_max 0.001
_refine_ls_shift/su_mean 0.000
_refine_ls_structure_factor_coef Fsqd
_refine_ls_weighting_details 'calc w=1/[\s^2^(Fo^2^)+(0.0283P)^2^] where P=(Fo^2^+2Fc^2^)/3'
_refine_ls_weighting_scheme calc
_refine_ls_wR_factor_gt 0.0769
_refine_ls_wR_factor_ref 0.0868
_reflns_number_gt 4089
_reflns_number_total 5722
_reflns_threshold_expression I>2\s(I)
_cod_data_source_file nc2153.cif
_cod_data_source_block I
_cod_original_cell_volume 6241.5(19)
_cod_original_sg_symbol_H-M 'C 2/c'
_cod_original_formula_sum 'C28.5 H23.5 N10.5 Nd1 O5 Pt1'
_cod_database_code 2223159
_cod_database_fobs_code 2223159

loop_
_symmetry_equiv_pos_as_xyz
'x, y, z'
'-x, y, -z+1/2'
'x+1/2, y+1/2, z'
'-x+1/2, y+1/2, -z+1/2'
'-x, -y, -z'
'x, -y, z-1/2'
'-x+1/2, -y+1/2, -z'
'x+1/2, -y+1/2, z-1/2'

loop_
_atom_site_type_symbol
_atom_site_label
_atom_site_fract_x
_atom_site_fract_y
_atom_site_fract_z
_atom_site_U_iso_or_equiv
_atom_site_adp_type
_atom_site_calc_flag
_atom_site_refinement_flags
_atom_site_occupancy
_atom_site_disorder_assembly
_atom_site_disorder_group
Nd Nd1 0.349783(14) 0.43585(3) -0.06095(3) 0.02261(11) Uani d . 1 . .
Pt Pt1 0.308541(10) 0.775186(19) 0.07657(2) 0.02355(9) Uani d . 1 . .
C C1 0.3149(3) 0.6590(6) 0.0072(6) 0.0287(18) Uani d . 1 . .
C C2 0.3302(3) 0.7125(5) 0.2122(6) 0.0277(17) Uani d . 1 . .
C C3 0.3023(3) 0.8936(6) 0.1443(6) 0.0330(19) Uani d . 1 . .
C C4 0.2851(3) 0.8356(5) -0.0596(6) 0.0302(18) Uani d . 1 . .
C C5 0.2743(3) 0.4274(6) 0.0670(7) 0.039(2) Uani d . 1 . .
H H5A 0.2704 0.4877 0.0410 0.046 Uiso calc R 1 . .
C C6 0.2505(3) 0.3991(6) 0.1269(7) 0.044(2) Uani d . 1 . .
H H6A 0.2307 0.4391 0.1391 0.053 Uiso calc R 1 . .
C C7 0.2562(3) 0.3117(7) 0.1679(7) 0.052(3) Uani d . 1 . .
H H7A 0.2411 0.2918 0.2102 0.062 Uiso calc R 1 . .
C C8 0.2849(3) 0.2537(7) 0.1451(7) 0.042(2) Uani d . 1 . .
H H8A 0.2891 0.1934 0.1709 0.051 Uiso calc R 1 . .
C C9 0.3075(3) 0.2860(5) 0.0832(6) 0.0329(19) Uani d . 1 . .
C C10 0.3394(3) 0.2280(6) 0.0592(6) 0.035(2) Uani d . 1 . .
C C11 0.3405(3) 0.1306(7) 0.0718(7) 0.050(3) Uani d . 1 . .
H H11A 0.3202 0.1003 0.0936 0.060 Uiso calc R 1 . .
C C12 0.3719(4) 0.0820(7) 0.0512(9) 0.068(3) Uani d . 1 . .
H H12A 0.3729 0.0176 0.0582 0.082 Uiso calc R 1 . .
C C13 0.4015(4) 0.1255(7) 0.0211(8) 0.057(3) Uani d . 1 . .
H H13A 0.4231 0.0914 0.0087 0.069 Uiso calc R 1 . .
C C14 0.4000(3) 0.2214(6) 0.0084(7) 0.039(2) Uani d . 1 . .
C C15 0.4318(3) 0.2724(6) -0.0214(6) 0.035(2) Uani d . 1 . .
C C16 0.4697(3) 0.2336(8) -0.0204(8) 0.056(3) Uani d . 1 . .
H H16A 0.4750 0.1711 -0.0036 0.067 Uiso calc R 1 . .
C C17 0.4999(3) 0.2866(10) -0.0443(9) 0.069(4) Uani d . 1 . .
H H17A 0.5255 0.2604 -0.0442 0.083 Uiso calc R 1 . .
C C18 0.4915(3) 0.3766(9) -0.0677(7) 0.058(3) Uani d . 1 . .
H H18A 0.5112 0.4140 -0.0841 0.069 Uiso calc R 1 . .
C C19 0.4530(3) 0.4133(7) -0.0669(7) 0.045(2) Uani d . 1 . .
H H19A 0.4472 0.4757 -0.0837 0.054 Uiso calc R 1 . .
C C20 0.5895(4) 0.0801(8) 0.1679(10) 0.073(4) Uani d . 1 . .
H H20A 0.5883 0.0154 0.1653 0.088 Uiso calc R 1 . .
C C21 0.6217(3) 0.1261(8) 0.1448(8) 0.060(3) Uani d . 1 . .
H H21A 0.6423 0.0937 0.1265 0.072 Uiso calc R 1 . .
C C22 0.6220(3) 0.2221(8) 0.1500(8) 0.055(3) Uani d . 1 . .
H H22A 0.6435 0.2536 0.1340 0.066 Uiso calc R 1 . .
C C23 0.5593(3) 0.1288(7) 0.1946(8) 0.056(3) Uani d . 1 . .
H H23A 0.5373 0.0984 0.2094 0.068 Uiso calc R 1 . .
C C24 0.5627(3) 0.2254(6) 0.1988(6) 0.039(2) Uani d . 1 . .
C C25 0.5303(3) 0.2810(6) 0.2270(6) 0.038(2) Uani d . 1 . .
C C26 0.5314(3) 0.3784(7) 0.2262(7) 0.048(2) Uani d . 1 . .
H H26A 0.5527 0.4102 0.2100 0.058 Uiso calc R 1 . .
C C27 0.5000 0.4252(10) 0.2500 0.053(4) Uani d S 1 . .
H H27A 0.5000 0.4899 0.2500 0.063 Uiso calc SR 1 . .
C C28 0.4505(6) 0.8941(11) 0.1457(17) 0.109(7) Uani d . 1 . .
C C29 0.4263(8) 0.8338(13) 0.1910(18) 0.134(7) Uani d . 1 . .
H H29A 0.3967 0.8499 0.1644 0.4(2) Uiso calc R 1 . .
H H29B 0.4362 0.8416 0.2639 0.12(7) Uiso calc R 1 . .
H H29C 0.4300 0.7701 0.1745 0.09(4) Uiso calc R 1 . .
N N1 0.3189(2) 0.5906(5) -0.0313(5) 0.0376(17) Uani d . 1 . .
N N2 0.3413(2) 0.6737(5) 0.2886(5) 0.0378(18) Uani d . 1 . .
N N3 0.2968(3) 0.9628(5) 0.1791(7) 0.055(2) Uani d . 1 . .
N N4 0.2716(3) 0.8690(5) -0.1384(6) 0.046(2) Uani d . 1 . .
N N5 0.4061(2) 0.5440(5) 0.1161(5) 0.0326(16) Uani d . 1 . .
N N6 0.3027(2) 0.3734(5) 0.0445(5) 0.0327(16) Uani d . 1 . .
N N7 0.3677(2) 0.2706(4) 0.0232(5) 0.0304(15) Uani d . 1 . .
N N8 0.4242(2) 0.3633(5) -0.0434(5) 0.0358(17) Uani d . 1 . .
N N9 0.5936(2) 0.2724(5) 0.1765(6) 0.0447(19) Uani d . 1 . .
N N10 0.5000 0.2344(7) 0.2500 0.039(2) Uani d S 1 . .
N N11 0.4708(5) 0.9406(10) 0.1179(14) 0.130(6) Uani d . 1 . .
O O1 0.38212(18) 0.4789(4) 0.1277(4) 0.0366(14) Uani d . 1 . .
O O2 0.40884(19) 0.5548(4) 0.0286(4) 0.0418(15) Uani d . 1 . .
O O3 0.4259(2) 0.5928(5) 0.1889(5) 0.058(2) Uani d . 1 . .
O O4 0.27728(18) 0.4401(4) -0.1750(4) 0.0374(14) Uani d . 1 . .
H H4A 0.2716 0.4145 -0.2333 0.045 Uiso d . 1 . .
H H4B 0.2556 0.4753 -0.1890 0.045 Uiso d . 1 . .
O O5 0.3686(2) 0.5374(4) -0.1855(4) 0.0402(15) Uani d . 1 . .
H H5B 0.3769 0.5937 -0.1773 0.048 Uiso d . 1 . .
H H5C 0.3765 0.5152 -0.2334 0.048 Uiso d . 1 . .

loop_
_atom_site_aniso_label
_atom_site_aniso_U_11
_atom_site_aniso_U_22
_atom_site_aniso_U_33
_atom_site_aniso_U_12
_atom_site_aniso_U_13
_atom_site_aniso_U_23
Nd1 0.0283(2) 0.0236(2) 0.0168(2) -0.00194(17) 0.00833(17) -0.00252(16)
Pt1 0.03025(17) 0.02168(15) 0.02051(15) 0.00316(14) 0.01069(12) 0.00322(12)
C1 0.032(5) 0.031(4) 0.027(4) 0.000(4) 0.015(4) 0.007(4)
C2 0.037(5) 0.024(4) 0.025(4) 0.001(4) 0.015(4) -0.001(3)
C3 0.048(5) 0.027(4) 0.027(4) 0.005(4) 0.017(4) 0.005(4)
C4 0.036(5) 0.030(4) 0.027(4) 0.005(4) 0.013(4) 0.004(4)
C5 0.037(5) 0.033(5) 0.047(5) -0.003(4) 0.016(4) -0.001(4)
C6 0.045(6) 0.048(5) 0.047(5) -0.017(5) 0.026(5) -0.010(5)
C7 0.055(7) 0.071(7) 0.035(5) -0.016(6) 0.021(5) 0.010(5)
C8 0.036(5) 0.051(5) 0.050(6) -0.006(4) 0.027(5) 0.020(5)
C9 0.039(5) 0.034(4) 0.025(4) -0.006(4) 0.009(4) -0.005(4)
C10 0.043(5) 0.038(5) 0.019(4) -0.005(4) 0.004(4) 0.010(4)
C11 0.058(7) 0.043(6) 0.052(6) -0.001(5) 0.021(5) 0.013(5)
C12 0.081(9) 0.029(5) 0.090(9) 0.016(6) 0.021(7) 0.015(5)
C13 0.063(7) 0.045(6) 0.067(7) 0.019(5) 0.025(6) 0.009(5)
C14 0.039(5) 0.041(5) 0.037(5) 0.013(4) 0.012(4) 0.003(4)
C15 0.036(5) 0.048(5) 0.020(4) 0.007(4) 0.007(4) -0.004(4)
C16 0.050(6) 0.065(7) 0.053(6) 0.024(6) 0.019(5) 0.010(5)
C17 0.032(6) 0.116(11) 0.062(7) 0.017(7) 0.018(5) -0.004(8)
C18 0.044(6) 0.095(9) 0.032(5) -0.015(6) 0.012(5) 0.008(6)
C19 0.034(5) 0.064(6) 0.038(5) -0.001(5) 0.015(4) 0.002(5)
C20 0.076(9) 0.050(6) 0.105(10) 0.005(6) 0.047(8) -0.004(7)
C21 0.060(7) 0.068(7) 0.069(7) 0.007(6) 0.045(6) -0.008(6)
C22 0.055(7) 0.071(7) 0.047(6) 0.004(6) 0.026(5) -0.004(6)
C23 0.067(7) 0.041(5) 0.077(8) 0.007(5) 0.046(6) 0.004(5)
C24 0.038(5) 0.050(5) 0.031(5) 0.005(5) 0.014(4) -0.001(4)
C25 0.036(5) 0.057(6) 0.024(4) 0.002(5) 0.014(4) 0.000(4)
C26 0.046(6) 0.050(6) 0.050(6) -0.016(5) 0.018(5) 0.000(5)
C27 0.039(8) 0.042(8) 0.074(11) 0.000 0.016(8) 0.000
C28 0.080(12) 0.061(10) 0.17(2) -0.003(8) 0.019(12) -0.024(11)
C29 0.14(2) 0.103(15) 0.16(2) -0.002(13) 0.052(16) -0.022(13)
N1 0.048(5) 0.030(4) 0.038(4) -0.002(3) 0.018(4) -0.003(3)
N2 0.040(5) 0.040(4) 0.031(4) 0.003(3) 0.009(3) 0.008(3)
N3 0.070(6) 0.036(4) 0.070(6) 0.008(4) 0.039(5) -0.004(4)
N4 0.052(5) 0.048(5) 0.036(4) 0.008(4) 0.011(4) 0.007(4)
N5 0.031(4) 0.038(4) 0.028(4) -0.002(3) 0.009(3) -0.004(3)
N6 0.036(4) 0.032(4) 0.029(4) -0.005(3) 0.008(3) -0.001(3)
N7 0.039(4) 0.028(3) 0.022(3) 0.001(3) 0.008(3) 0.008(3)
N8 0.036(4) 0.049(4) 0.024(4) 0.001(4) 0.012(3) 0.001(3)
N9 0.041(5) 0.056(5) 0.043(4) -0.008(4) 0.020(4) -0.008(4)
N10 0.040(6) 0.047(6) 0.031(5) 0.000 0.012(5) 0.000
N11 0.122(14) 0.102(12) 0.173(16) 0.015(10) 0.060(12) -0.002(11)
O1 0.043(4) 0.041(3) 0.024(3) -0.005(3) 0.010(3) -0.002(3)
O2 0.046(4) 0.051(4) 0.033(3) -0.018(3) 0.020(3) -0.007(3)
O3 0.055(5) 0.070(5) 0.040(4) -0.015(4) 0.001(3) -0.026(4)
O4 0.032(3) 0.048(3) 0.027(3) 0.007(3) 0.002(3) -0.012(3)
O5 0.063(4) 0.033(3) 0.032(3) -0.006(3) 0.026(3) -0.002(3)

loop_
_atom_type_symbol
_atom_type_description
_atom_type_scat_dispersion_real
_atom_type_scat_dispersion_imag
_atom_type_scat_source
C C 0.0033 0.0016 'International Tables Vol C Tables 4.2.6.8 and 6.1.1.4'
H H 0.0000 0.0000 'International Tables Vol C Tables 4.2.6.8 and 6.1.1.4'
N N 0.0061 0.0033 'International Tables Vol C Tables 4.2.6.8 and 6.1.1.4'
O O 0.0106 0.0060 'International Tables Vol C Tables 4.2.6.8 and 6.1.1.4'
Nd Nd -0.1943 3.0179 'International Tables Vol C Tables 4.2.6.8 and 6.1.1.4'
Pt Pt -1.7033 8.3905 'International Tables Vol C Tables 4.2.6.8 and 6.1.1.4'

loop_
_geom_angle_atom_site_label_1
_geom_angle_atom_site_label_2
_geom_angle_atom_site_label_3
_geom_angle_site_symmetry_1
_geom_angle_site_symmetry_3
_geom_angle
_geom_angle_publ_flag
O4 Nd1 O5 . . 87.4(2) ?
O4 Nd1 N1 . . 73.3(2) ?
O5 Nd1 N1 . . 78.7(2) ?
O4 Nd1 N2 . 6_565 70.1(2) ?
O5 Nd1 N2 . 6_565 77.5(2) ?
N1 Nd1 N2 . 6_565 136.8(2) ?
O4 Nd1 O1 . . 131.37(19) ?
O5 Nd1 O1 . . 116.64(18) ?
N1 Nd1 O1 . . 71.4(2) ?
N2 Nd1 O1 6_565 . 151.8(2) ?
O4 Nd1 O2 . . 137.3(2) ?
O5 Nd1 O2 . . 67.83(18) ?
N1 Nd1 O2 . . 68.2(2) ?
N2 Nd1 O2 6_565 . 131.5(2) ?
O1 Nd1 O2 . . 49.51(17) ?
O4 Nd1 N6 . . 73.9(2) ?
O5 Nd1 N6 . . 156.4(2) ?
N1 Nd1 N6 . . 82.2(2) ?
N2 Nd1 N6 6_565 . 108.3(2) ?
O1 Nd1 N6 . . 69.15(19) ?
O2 Nd1 N6 . . 117.16(19) ?
O4 Nd1 N8 . . 141.46(19) ?
O5 Nd1 N8 . . 81.7(2) ?
N1 Nd1 N8 . . 138.8(2) ?
N2 Nd1 N8 6_565 . 71.4(2) ?
O1 Nd1 N8 . . 85.98(19) ?
O2 Nd1 N8 . . 70.9(2) ?
N6 Nd1 N8 . . 121.9(2) ?
O4 Nd1 N7 . . 110.3(2) ?
O5 Nd1 N7 . . 140.0(2) ?
N1 Nd1 N7 . . 140.0(2) ?
N2 Nd1 N7 6_565 . 75.7(2) ?
O1 Nd1 N7 . . 78.85(18) ?
O2 Nd1 N7 . . 110.9(2) ?
N6 Nd1 N7 . . 62.3(2) ?
N8 Nd1 N7 . . 61.8(2) ?
O4 Nd1 N5 . . 138.48(18) ?
O5 Nd1 N5 . . 91.78(19) ?
N1 Nd1 N5 . . 65.9(2) ?
N2 Nd1 N5 6_565 . 149.6(2) ?
O1 Nd1 N5 . . 24.99(17) ?
O2 Nd1 N5 . . 24.64(17) ?
N6 Nd1 N5 . . 92.92(19) ?
N8 Nd1 N5 . . 79.0(2) ?
N7 Nd1 N5 . . 96.63(19) ?
C1 Pt1 C3 . . 178.9(3) ?
C1 Pt1 C4 . . 88.8(3) ?
C3 Pt1 C4 . . 90.2(3) ?
C1 Pt1 C2 . . 90.7(3) ?
C3 Pt1 C2 . . 90.3(3) ?
C4 Pt1 C2 . . 178.1(3) ?
N1 C1 Pt1 . . 178.6(8) ?
N2 C2 Pt1 . . 177.1(8) ?
N3 C3 Pt1 . . 176.4(9) ?
N4 C4 Pt1 . . 179.0(7) ?
N6 C5 C6 . . 123.8(8) ?
N6 C5 H5A . . 118.1 ?
C6 C5 H5A . . 118.1 ?
C7 C6 C5 . . 119.4(10) ?
C7 C6 H6A . . 120.3 ?
C5 C6 H6A . . 120.3 ?
C6 C7 C8 . . 118.4(9) ?
C6 C7 H7A . . 120.8 ?
C8 C7 H7A . . 120.8 ?
C7 C8 C9 . . 119.4(9) ?
C7 C8 H8A . . 120.3 ?
C9 C8 H8A . . 120.3 ?
N6 C9 C8 . . 122.4(8) ?
N6 C9 C10 . . 116.0(7) ?
C8 C9 C10 . . 121.6(8) ?
N7 C10 C11 . . 120.4(9) ?
N7 C10 C9 . . 117.9(7) ?
C11 C10 C9 . . 121.7(8) ?
C12 C11 C10 . . 118.3(10) ?
C12 C11 H11A . . 120.9 ?
C10 C11 H11A . . 120.9 ?
C13 C12 C11 . . 121.0(9) ?
C13 C12 H12A . . 119.5 ?
C11 C12 H12A . . 119.5 ?
C12 C13 C14 . . 120.2(10) ?
C12 C13 H13A . . 119.9 ?
C14 C13 H13A . . 119.9 ?
N7 C14 C13 . . 119.7(9) ?
N7 C14 C15 . . 117.7(7) ?
C13 C14 C15 . . 122.6(9) ?
N8 C15 C16 . . 119.9(9) ?
N8 C15 C14 . . 117.1(8) ?
C16 C15 C14 . . 122.8(9) ?
C15 C16 C17 . . 120.6(10) ?
C15 C16 H16A . . 119.7 ?
C17 C16 H16A . . 119.7 ?
C18 C17 C16 . . 118.6(10) ?
C18 C17 H17A . . 120.7 ?
C16 C17 H17A . . 120.7 ?
C17 C18 C19 . . 119.0(10) ?
C17 C18 H18A . . 120.5 ?
C19 C18 H18A . . 120.5 ?
N8 C19 C18 . . 122.6(10) ?
N8 C19 H19A . . 118.7 ?
C18 C19 H19A . . 118.7 ?
C23 C20 C21 . . 120.5(10) ?
C23 C20 H20A . . 119.7 ?
C21 C20 H20A . . 119.7 ?
C20 C21 C22 . . 117.4(10) ?
C20 C21 H21A . . 121.3 ?
C22 C21 H21A . . 121.3 ?
N9 C22 C21 . . 124.2(10) ?
N9 C22 H22A . . 117.9 ?
C21 C22 H22A . . 117.9 ?
C20 C23 C24 . . 117.8(10) ?
C20 C23 H23A . . 121.1 ?
C24 C23 H23A . . 121.1 ?
N9 C24 C23 . . 123.1(9) ?
N9 C24 C25 . . 117.5(8) ?
C23 C24 C25 . . 119.4(9) ?
N10 C25 C26 . . 121.9(9) ?
N10 C25 C24 . . 117.4(8) ?
C26 C25 C24 . . 120.7(8) ?
C27 C26 C25 . . 117.7(10) ?
C27 C26 H26A . . 121.2 ?
C25 C26 H26A . . 121.2 ?
C26 C27 C26 . 2_655 121.2(13) ?
C26 C27 H27A . . 119.4 ?
C26 C27 H27A 2_655 . 119.4 ?
N11 C28 C29 . . 175(3) ?
C28 C29 H29A . . 109.5 ?
C28 C29 H29B . . 109.5 ?
H29A C29 H29B . . 109.5 ?
C28 C29 H29C . . 109.5 ?
H29A C29 H29C . . 109.5 ?
H29B C29 H29C . . 109.5 ?
C1 N1 Nd1 . . 160.2(7) ?
C2 N2 Nd1 . 6_566 166.1(7) ?
O3 N5 O2 . . 122.3(7) ?
O3 N5 O1 . . 120.4(7) ?
O2 N5 O1 . . 117.3(6) ?
O3 N5 Nd1 . . 173.9(6) ?
O2 N5 Nd1 . . 59.7(4) ?
O1 N5 Nd1 . . 58.0(3) ?
C5 N6 C9 . . 116.7(8) ?
C5 N6 Nd1 . . 121.8(5) ?
C9 N6 Nd1 . . 121.5(6) ?
C10 N7 C14 . . 120.1(7) ?
C10 N7 Nd1 . . 119.4(5) ?
C14 N7 Nd1 . . 118.8(5) ?
C19 N8 C15 . . 119.3(8) ?
C19 N8 Nd1 . . 119.8(6) ?
C15 N8 Nd1 . . 120.5(6) ?
C22 N9 C24 . . 116.9(8) ?
C25 N10 C25 . 2_655 119.6(11) ?
N5 O1 Nd1 . . 97.0(4) ?
N5 O2 Nd1 . . 95.6(4) ?
Nd1 O4 H4A . . 118.3 ?
Nd1 O4 H4B . . 139.2 ?
H4A O4 H4B . . 97.6 ?
Nd1 O5 H5B . . 127.5 ?
Nd1 O5 H5C . . 122.0 ?
H5B O5 H5C . . 107.0 ?

loop_
_geom_bond_atom_site_label_1
_geom_bond_atom_site_label_2
_geom_bond_site_symmetry_2
_geom_bond_distance
_geom_bond_publ_flag
Nd1 O4 . 2.414(5) ?
Nd1 O5 . 2.486(5) ?
Nd1 N1 . 2.536(7) ?
Nd1 N2 6_565 2.550(7) ?
Nd1 O1 . 2.554(5) ?
Nd1 O2 . 2.594(6) ?
Nd1 N6 . 2.619(7) ?
Nd1 N8 . 2.623(7) ?
Nd1 N7 . 2.625(6) ?
Nd1 N5 . 2.989(7) ?
Pt1 C1 . 1.970(8) ?
Pt1 C3 . 1.985(8) ?
Pt1 C4 . 1.988(8) ?
Pt1 C2 . 1.992(8) ?
C1 N1 . 1.146(10) ?
C2 N2 . 1.144(9) ?
C3 N3 . 1.144(10) ?
C4 N4 . 1.140(10) ?
C5 N6 . 1.334(11) ?
C5 C6 . 1.379(12) ?
C5 H5A . 0.9300 ?
C6 C7 . 1.365(13) ?
C6 H6A . 0.9300 ?
C7 C8 . 1.378(14) ?
C7 H7A . 0.9300 ?
C8 C9 . 1.388(11) ?
C8 H8A . 0.9300 ?
C9 N6 . 1.355(10) ?
C9 C10 . 1.469(12) ?
C10 N7 . 1.344(10) ?
C10 C11 . 1.410(12) ?
C11 C12 . 1.360(14) ?
C11 H11A . 0.9300 ?
C12 C13 . 1.340(15) ?
C12 H12A . 0.9300 ?
C13 C14 . 1.387(13) ?
C13 H13A . 0.9300 ?
C14 N7 . 1.356(10) ?
C14 C15 . 1.449(12) ?
C15 N8 . 1.344(11) ?
C15 C16 . 1.374(12) ?
C16 C17 . 1.383(15) ?
C16 H16A . 0.9300 ?
C17 C18 . 1.339(16) ?
C17 H17A . 0.9300 ?
C18 C19 . 1.389(14) ?
C18 H18A . 0.9300 ?
C19 N8 . 1.317(11) ?
C19 H19A . 0.9300 ?
C20 C23 . 1.367(14) ?
C20 C21 . 1.380(14) ?
C20 H20A . 0.9300 ?
C21 C22 . 1.380(14) ?
C21 H21A . 0.9300 ?
C22 N9 . 1.331(12) ?
C22 H22A . 0.9300 ?
C23 C24 . 1.392(12) ?
C23 H23A . 0.9300 ?
C24 N9 . 1.347(11) ?
C24 C25 . 1.491(12) ?
C25 N10 . 1.329(10) ?
C25 C26 . 1.400(12) ?
C26 C27 . 1.367(11) ?
C26 H26A . 0.9300 ?
C27 C26 2_655 1.367(11) ?
C27 H27A . 0.9300 ?
C28 N11 . 1.10(2) ?
C28 C29 . 1.46(2) ?
C29 H29A . 0.9600 ?
C29 H29B . 0.9600 ?
C29 H29C . 0.9600 ?
N2 Nd1 6_566 2.550(7) ?
N5 O3 . 1.227(8) ?
N5 O2 . 1.252(8) ?
N5 O1 . 1.273(8) ?
N10 C25 2_655 1.329(10) ?
O4 H4A . 0.8500 ?
O4 H4B . 0.8499 ?
O5 H5B . 0.8500 ?
O5 H5C . 0.8499 ?

loop_
_geom_hbond_atom_site_label_D
_geom_hbond_atom_site_label_H
_geom_hbond_atom_site_label_A
_geom_hbond_site_symmetry_A
_geom_hbond_distance_DH
_geom_hbond_distance_HA
_geom_hbond_distance_DA
_geom_hbond_angle_DHA
O4 H4A N4 4_544 0.85 2.00 2.760(9) 149.1
O4 H4B N3 7_565 0.85 2.00 2.814(10) 160.5
O5 H5B N9 5_665 0.85 2.16 2.993(9) 167.4
O5 H5C O1 6_565 0.85 1.99 2.770(8) 152.2
